data_2001407
loop_
_publ_author_name
'Okabe, N.'
'Fukuda, H.'
'Nakamura, T.'

_publ_section_title
;
 Structure of iproniazid phosphate
;
_journal_issue 9
_journal_name_full 'Acta Crystallographica Section C'
_journal_page_first 1677
_journal_page_last 1678
_journal_paper_doi 10.1107/S010827019300304X
_journal_volume 49
_journal_year 1993
_chemical_formula_moiety 'C9 H14 N3 O 1+, H2 O4 P 1-'
_chemical_formula_sum 'C9 H16 N3 O5 P'
_chemical_formula_weight 277.22
_space_group_IT_number 2
_space_group_name_Hall '-P 1'
_space_group_name_H-M_alt 'P -1'
_symmetry_cell_setting triclinic
_symmetry_space_group_name_Hall '-P 1'
_symmetry_space_group_name_H-M 'P -1'
_atom_type_scat_source IntTabIV
_cell_angle_alpha 94.110(10)
_cell_angle_beta 98.840(10)
_cell_angle_gamma 116.556(8)
_cell_formula_units_Z 2
_cell_length_a 9.0360(10)
_cell_length_b 10.0940(10)
_cell_length_c 7.8868(9)
_cell_measurement_reflns_used 25
_cell_measurement_temperature 296
_cell_measurement_theta_max 20.75
_cell_measurement_theta_min 18.6
_cell_volume 627.74(13)
_diffrn_measurement_device 'Rigaku AFC-5R'
_diffrn_measurement_method \w-2\q
_diffrn_radiation_type 'Mo K\a'
_diffrn_radiation_wavelength 0.71069
_diffrn_reflns_av_R_equivalents 0.016
_diffrn_reflns_limit_h_max 11
_diffrn_reflns_limit_h_min 0
_diffrn_reflns_limit_k_max 11
_diffrn_reflns_limit_k_min -12
_diffrn_reflns_limit_l_max 9
_diffrn_reflns_limit_l_min -9
_diffrn_reflns_number 3050
_diffrn_reflns_theta_max 27.5
_diffrn_standards_decay_% 2.02
_diffrn_standards_interval_count 150
_diffrn_standards_number 3
_exptl_absorpt_coefficient_mu 0.229
_exptl_absorpt_correction_T_max 1.10
_exptl_absorpt_correction_T_min 0.92
_exptl_absorpt_correction_type 'DIFABS (Walker & Stuart, 1983)'
_exptl_crystal_colour colorless
_exptl_crystal_density_diffrn 1.467
_exptl_crystal_description plate
_exptl_crystal_size_max 0.4
_exptl_crystal_size_mid 0.3
_exptl_crystal_size_min 0.3
_refine_diff_density_max 0.22
_refine_diff_density_min -0.39
_refine_ls_goodness_of_fit_obs 1.55
_refine_ls_number_parameters 227
_refine_ls_number_reflns 2088
_refine_ls_R_factor_obs 0.039
_refine_ls_shift/esd_max 0.02
_refine_ls_structure_factor_coef F
_refine_ls_weighting_details 'w = 4F~o~^2^/[\s^2^(F~o~^2^)]'
_refine_ls_weighting_scheme calc
_refine_ls_wR_factor_obs 0.046
_reflns_number_observed 2088
_reflns_number_total 2869
_reflns_observed_criterion I>3\s(I)
_cod_data_source_file oh1009.cif
_cod_data_source_block oh1009_structure_1_of_1
_cod_depositor_comments
;
The following automatic conversions were performed:

'_refine_ls_weighting_scheme' value '4F~o~^2^/[\s^2^(F~o~^2^)]' was
changed to 'calc'. New tag '_refine_ls_weighting_details' was
created. The value of the new tag was set to 'w =
4F~o~^2^/[\s^2^(F~o~^2^)]'.

Automatic conversion script
Id: cif_fix_values 3143 2015-03-26 13:38:13Z robertas 
;
_cod_original_cell_volume 627.70(10)
_cod_database_code 2001407

loop_
_space_group_symop_id
_space_group_symop_operation_xyz
1 x,y,z
2 -x,-y,-z

loop_
_atom_site_label
_atom_site_fract_x
_atom_site_fract_y
_atom_site_fract_z
P(1) .92340(7) .35902(6) .26902(8)
O(1) .8137(2) .3128(2) .4107(2)
O(2) 1.0536(2) .2981(2) .3095(3)
O(3) .8048(2) .2794(2) .0972(2)
O(4) 1.0153(2) .5275(2) .2844(2)
O(8) 1.1627(3) .1033(2) -.0787(3)
N(1) 1.6383(3) .5302(2) -.2533(3)
N(9) 1.0403(2) .2456(2) -.1605(3)
N(10) .8852(2) .1410(2) -.1236(2)
C(2) 1.6264(3) .4175(3) -.1684(4)
C(3) 1.4778(3) .3147(3) -.1301(3)
C(4) 1.3317(3) .3277(3) -.1816(3)
C(5) 1.3420(3) .4429(3) -.2724(3)
C(6) 1.4966(3) .5413(3) -.3035(3)
C(7) 1.1718(3) .2158(2) -.1361(3)
C(11) .7470(3) .0672(3) -.2840(3)
C(12) .7931(5) -.0167(4) -.4154(5)
C(13) .5861(4) -.0298(4) -.2263(4)
H(2) 1.731(4) .4111(3) -.133(3)
H(3) 1.480(4) .232(3) -.066(4)
H(5) 1.246(3) .456(3) -.314(3)
H(6) 1.507(3) .622(3) -.364(4)
H(9) 1.038(3) .321(3) -.192(3)
H(10A) .907(3) .073(3) -.073(3)
H(10B) .850(4) .204(4) -.008(4)
H(11) .738(3) .151(3) -.330(3)
H(12A) .706(4) -.063(4) -.519(5)
H(12B) .813(4) -.083(4) -.358(4)
H(12C) .898(4) .046(4) -.445(4)
H(13A) .556(4) .023(4) -.136(5)
H(13B) .491(4) -.064(4) -.323(5)
H(13C) .592(5) -.106(4) -.184(5)
H(14) .870(4) .370(4) .501(4)
H(15) 1.151(5) .354(4) .281(5)

loop_
_geom_angle_atom_site_label_1
_geom_angle_atom_site_label_2
_geom_angle_atom_site_label_3
_geom_angle
_geom_angle_publ_flag
O(1) P(1) O(2) 105.30(10) yes
O(1) P(1) O(3) 106.30(10) yes
O(1) P(1) O(4) 110.10(10) yes
O(2) P(1) O(3) 110.40(10) yes
O(2) P(1) O(4) 109.74(9) yes
O(3) P(1) O(4) 114.60(10) yes
C(2) N(1) C(6) 117.4(2) yes
N(10) N(9) C(7) 118.6(2) yes
N(9) N(10) C(11) 112.5(2) yes
N(1) C(2) C(3) 123.5(2) yes
C(2) C(3) C(4) 119.0(2) yes
C(3) C(4) C(5) 118.0(2) yes
C(3) C(4) C(7) 118.1(2) yes
C(5) C(4) C(7) 123.9(2) yes
C(4) C(5) C(6) 118.9(2) yes
N(1) C(6) C(5) 123.4(2) yes
O(8) C(7) N(9) 121.9(2) yes
O(8) C(7) C(4) 121.5(2) yes
N(9) C(7) C(4) 116.7(2) yes
N(10) C(11) C(12) 111.6(2) yes
N(10) C(11) C(13) 107.4(2) yes
C(12) C(11) C(13) 113.8(3) yes

loop_
_geom_bond_atom_site_label_1
_geom_bond_atom_site_label_2
_geom_bond_distance
_geom_bond_publ_flag
P(1) O(1) 1.565(2) yes
P(1) O(2) 1.557(2) yes
P(1) O(3) 1.502(2) yes
P(1) O(4) 1.508(2) yes
O(8) C(7) 1.226(3) yes
N(1) C(2) 1.333(3) yes
N(1) C(6) 1.337(3) yes
N(9) N(10) 1.418(2) yes
N(9) C(7) 1.341(3) yes
N(10) C(11) 1.504(3) yes
C(2) C(3) 1.377(3) yes
C(3) C(4) 1.386(3) yes
C(4) C(5) 1.385(3) yes
C(4) C(7) 1.500(3) yes
C(5) C(6) 1.378(3) yes
C(11) C(12) 1.512(4) yes
C(11) C(13) 1.508(4) yes
O(1) H(14) 0.82(3) yes
O(2) H(15) 0.89(4) yes
N(9) H(9) 0.83(3) yes
N(10) H(10A) 0.89(3) yes
N(10) H(10B) 1.24(4) yes
C(2) H(2) 0.98(3) yes
C(3) H(3) 1.01(3) yes
C(5) H(5) 0.95(3) yes
C(6) H(6) 0.95(3) yes
C(11) H(11) 0.98(3) yes
C(12) H(12A) 0.96(3) yes
C(12) H(12B) 0.90(3) yes
C(12) H(12C) 0.95(3) yes
C(13) H(13A) 1.00(4) yes
C(13) H(13B) 0.97(4) yes
C(13) H(13C) 0.88(4) yes
